data_7036710
loop_
_publ_author_name
'Zhao, Xiao-Qing'
'Liu, Xu-Hui'
'Kang, Xiao-Min'
'Zhao, Bin'

_publ_section_title
;
 Self-assembly of heterometallic Ln(III)-Co(II) coordination polymers:
 syntheses, structures, and magnetic studies.
;
_journal_issue 43
_journal_name_full 'Dalton transactions (Cambridge, England : 2003)'
_journal_page_first 18856
_journal_page_last 18863
_journal_paper_doi 10.1039/c5dt02280k
_journal_volume 44
_journal_year 2015
_chemical_formula_sum 'C20 H20 Co1.5 Gd O19'
_chemical_formula_weight 810.01
_chemical_name_systematic
; 
 ? 
;
_space_group_IT_number 14
_symmetry_cell_setting monoclinic
_symmetry_space_group_name_Hall '-P 2ybc'
_symmetry_space_group_name_H-M 'P 1 21/c 1'
_atom_sites_solution_hydrogens geom
_atom_sites_solution_primary direct
_atom_sites_solution_secondary difmap
_audit_creation_method SHELXL-97
_audit_update_record
;
2015-01-25 deposited with the CCDC.
2015-09-28 downloaded from the CCDC.
;
_cell_angle_alpha 90.00
_cell_angle_beta 105.684(12)
_cell_angle_gamma 90.00
_cell_formula_units_Z 4
_cell_length_a 7.4737(13)
_cell_length_b 19.133(3)
_cell_length_c 18.000(2)
_cell_measurement_reflns_used 1085
_cell_measurement_temperature 150(2)
_cell_measurement_theta_max 28.7933
_cell_measurement_theta_min 2.5105
_cell_volume 2478.1(7)
_computing_cell_refinement
;
CrysAlisPro, Oxford Diffraction Ltd.,
Version 1.171.33.48 (release 15-09-2009 CrysAlis171 .NET)
(compiled Sep 15 2009,11:49:04)
;
_computing_data_collection
;
CrysAlisPro, Oxford Diffraction Ltd.,
Version 1.171.33.48 (release 15-09-2009 CrysAlis171 .NET)
(compiled Sep 15 2009,11:49:04)
;
_computing_data_reduction
;
CrysAlisPro, Oxford Diffraction Ltd.,
Version 1.171.33.48 (release 15-09-2009 CrysAlis171 .NET)
(compiled Sep 15 2009,11:49:04)
;
_computing_molecular_graphics 'Bruker SHELXTL'
_computing_publication_material 'Bruker SHELXTL'
_computing_structure_refinement 'SHELXL-97 (Sheldrick, 1997)'
_computing_structure_solution 'SHELXS-97 (Sheldrick, 1990)'
_diffrn_ambient_temperature 150(2)
_diffrn_detector_area_resol_mean 16.2116
_diffrn_measured_fraction_theta_full 0.999
_diffrn_measured_fraction_theta_max 0.999
_diffrn_measurement_device_type 'SuperNova, Single source at offset), Eos'
_diffrn_measurement_method '\w scans'
_diffrn_radiation_monochromator graphite
_diffrn_radiation_source 'fine-focus sealed tube'
_diffrn_radiation_type MoK\a
_diffrn_radiation_wavelength 0.71073
_diffrn_reflns_av_R_equivalents 0.0445
_diffrn_reflns_av_sigmaI/netI 0.0658
_diffrn_reflns_limit_h_max 7
_diffrn_reflns_limit_h_min -8
_diffrn_reflns_limit_k_max 20
_diffrn_reflns_limit_k_min -22
_diffrn_reflns_limit_l_max 21
_diffrn_reflns_limit_l_min -13
_diffrn_reflns_number 9188
_diffrn_reflns_theta_full 25.01
_diffrn_reflns_theta_max 25.01
_diffrn_reflns_theta_min 2.43
_diffrn_standards_number 3908
_exptl_absorpt_coefficient_mu 3.741
_exptl_absorpt_correction_T_max 0.8960
_exptl_absorpt_correction_T_min 0.7061
_exptl_absorpt_correction_type multi-scan
_exptl_absorpt_process_details
;
CrysAlisPro, Oxford Diffraction Ltd.,
Version 1.171.33.48 (release 15-09-2009 CrysAlis171 .NET)
(compiled Sep 15 2009,11:49:04)
Empirical absorption correction using spherical harmonics,
 implemented in SCALE3 ABSPACK scaling algorithm.
;
_exptl_crystal_colour pink
_exptl_crystal_density_diffrn 2.171
_exptl_crystal_density_method 'not measured'
_exptl_crystal_description block
_exptl_crystal_F_000 1586
_exptl_crystal_size_max 0.10
_exptl_crystal_size_mid 0.04
_exptl_crystal_size_min 0.03
_refine_diff_density_max 1.744
_refine_diff_density_min -2.605
_refine_diff_density_rms 0.185
_refine_ls_extinction_method none
_refine_ls_goodness_of_fit_ref 0.960
_refine_ls_hydrogen_treatment constr
_refine_ls_matrix_type full
_refine_ls_number_parameters 376
_refine_ls_number_reflns 4360
_refine_ls_number_restraints 60
_refine_ls_restrained_S_all 0.955
_refine_ls_R_factor_all 0.0534
_refine_ls_R_factor_gt 0.0388
_refine_ls_shift/su_max 0.001
_refine_ls_shift/su_mean 0.000
_refine_ls_structure_factor_coef Fsqd
_refine_ls_weighting_details 'calc w=1/[\s^2^(Fo^2^)+(0.0531P)^2^+0.0000P] where P=(Fo^2^+2Fc^2^)/3'
_refine_ls_weighting_scheme calc
_refine_ls_wR_factor_gt 0.0886
_refine_ls_wR_factor_ref 0.0933
_reflns_number_gt 3408
_reflns_number_total 4360
_reflns_threshold_expression >2sigma(I)
_cod_data_source_file c5dt02280k2.cif
_cod_data_source_block p101016b
_cod_depositor_comments
;
The following automatic conversions were performed:

'_symmetry_cell_setting' value 'Monoclinic' changed to 'monoclinic'
according to
/usr/data/users/saulius/crontab/automatic-downloads/rss-feeds/RSC/lib/dictionaries/cif_core.dic
dictionary named 'cif_core.dic' version 2.4.2 from 2011-04-26.

'_refine_ls_hydrogen_treatment' value 'CONSTR' changed to 'constr'
according to
/usr/data/users/saulius/crontab/automatic-downloads/rss-feeds/RSC/lib/dictionaries/cif_core.dic
dictionary named 'cif_core.dic' version 2.4.2 from 2011-04-26.

Automatic conversion script
Id: cif_fix_values 3271 2015-04-21 07:52:19Z andrius 

 Adding full bibliography for 7036708--7036712.cif.
;
_cod_original_cell_volume 2478.1(6)
_cod_original_sg_symbol_H-M P21/c
_cod_original_formula_sum 'C20 H20 Co1.50 Gd O19'
_cod_database_code 7036710

loop_
_symmetry_equiv_pos_as_xyz
'x, y, z'
'-x, y+1/2, -z+1/2'
'-x, -y, -z'
'x, -y-1/2, z-1/2'

loop_
_atom_site_label
_atom_site_type_symbol
_atom_site_fract_x
_atom_site_fract_y
_atom_site_fract_z
_atom_site_U_iso_or_equiv
_atom_site_adp_type
_atom_site_occupancy
_atom_site_symmetry_multiplicity
_atom_site_calc_flag
_atom_site_refinement_flags
Gd1 Gd 0.17379(4) 0.810671(14) 0.137465(17) 0.00817(11) Uani 1 1 d .
Co1 Co 0.36174(10) 0.63979(4) 0.21766(5) 0.00921(19) Uani 1 1 d .
Co2 Co 0.5000 1.0000 0.0000 0.0081(3) Uani 1 2 d S
C1 C 0.3827(7) 0.8748(3) 0.3292(4) 0.0095(12) Uani 1 1 d U
C2 C 0.3836(7) 0.8053(3) 0.3561(3) 0.0081(12) Uani 1 1 d .
C3 C 0.3673(7) 0.7948(3) 0.4295(3) 0.0097(12) Uani 1 1 d U
H3 H 0.3628 0.7491 0.4466 0.012 Uiso 1 1 calc R
C4 C 0.3573(7) 0.8486(3) 0.4790(4) 0.0093(13) Uani 1 1 d .
C5 C 0.3657(8) 0.9170(3) 0.4527(4) 0.0126(13) Uani 1 1 d .
H5 H 0.3635 0.9542 0.4857 0.015 Uiso 1 1 calc R
C6 C 0.3772(7) 0.9303(3) 0.3780(3) 0.0109(13) Uani 1 1 d U
H6 H 0.3811 0.9760 0.3611 0.013 Uiso 1 1 calc R
C7 C 0.4653(8) 0.9448(3) 0.2318(4) 0.0135(13) Uani 1 1 d .
H7A H 0.5862 0.9525 0.2678 0.016 Uiso 1 1 calc R
H7B H 0.3882 0.9854 0.2328 0.016 Uiso 1 1 calc R
C8 C 0.4855(7) 0.9335(3) 0.1512(3) 0.0098(13) Uani 1 1 d .
C9 C 0.3971(7) 0.7424(3) 0.3091(3) 0.0072(12) Uani 1 1 d U
C10 C 0.3443(7) 0.8312(3) 0.5580(4) 0.0091(13) Uani 1 1 d .
C11 C -0.1282(7) 0.7279(3) -0.0161(3) 0.0084(12) Uani 1 1 d .
C12 C -0.0949(7) 0.7751(3) -0.0705(3) 0.0065(12) Uani 1 1 d U
C13 C -0.0802(8) 0.7501(3) -0.1408(3) 0.0084(12) Uani 1 1 d .
H13 H -0.0596 0.7812 -0.1774 0.010 Uiso 1 1 calc R
C14 C -0.0960(8) 0.6779(3) -0.1576(4) 0.0096(12) Uani 1 1 d U
C15 C -0.1291(7) 0.6329(3) -0.1027(4) 0.0111(13) Uani 1 1 d U
H15 H -0.1402 0.5853 -0.1135 0.013 Uiso 1 1 calc R
C16 C -0.1462(8) 0.6561(3) -0.0326(4) 0.0123(13) Uani 1 1 d .
H16 H -0.1693 0.6248 0.0033 0.015 Uiso 1 1 calc R
C17 C -0.2181(8) 0.7116(3) 0.1020(3) 0.0099(12) Uani 1 1 d U
H17A H -0.3152 0.6828 0.0697 0.012 Uiso 1 1 calc R
H17B H -0.2732 0.7400 0.1347 0.012 Uiso 1 1 calc R
C18 C -0.0701(8) 0.6654(3) 0.1517(4) 0.0125(13) Uani 1 1 d .
C19 C -0.0576(8) 0.8511(3) -0.0509(4) 0.0101(13) Uani 1 1 d .
C20 C -0.0633(8) 0.6501(3) -0.2304(4) 0.0126(13) Uani 1 1 d U
O1 O 0.3805(5) 0.88306(18) 0.2530(2) 0.0124(9) Uani 1 1 d .
O2 O 0.5604(5) 0.98185(18) 0.1231(2) 0.0114(9) Uani 1 1 d .
O3 O 0.4236(5) 0.87712(18) 0.1166(2) 0.0109(9) Uani 1 1 d .
O4 O 0.3994(5) 0.74820(18) 0.2378(2) 0.0100(9) Uani 1 1 d .
O5 O 0.3955(6) 0.68222(19) 0.3369(2) 0.0147(9) Uani 1 1 d .
O6 O 0.3124(5) 0.76788(18) 0.5709(2) 0.0110(9) Uani 1 1 d .
O7 O 0.3702(5) 0.87975(19) 0.6076(2) 0.0106(9) Uani 1 1 d .
O8 O -0.1412(5) 0.75684(18) 0.0537(2) 0.0108(9) Uani 1 1 d .
O9 O -0.1171(5) 0.6104(2) 0.1796(3) 0.0193(10) Uani 1 1 d .
O10 O 0.0951(5) 0.68598(18) 0.1619(3) 0.0125(9) Uani 1 1 d .
O11 O 0.0683(5) 0.86432(18) 0.0109(2) 0.0116(9) Uani 1 1 d .
O12 O -0.1442(5) 0.89726(19) -0.0954(2) 0.0130(9) Uani 1 1 d .
O13 O 0.0039(5) 0.69220(17) -0.2717(2) 0.0115(9) Uani 1 1 d .
O14 O -0.0990(6) 0.5875(2) -0.2463(3) 0.0232(11) Uani 1 1 d .
O15 O 0.2262(5) 0.55765(19) 0.2455(3) 0.0165(10) Uani 1 1 d .
H15A H 0.1048 0.5570 0.2272 0.020 Uiso 1 1 d R
H15B H 0.2656 0.5426 0.2920 0.020 Uiso 1 1 d R
O16 O 0.6285(5) 0.60656(18) 0.2590(2) 0.0127(9) Uani 1 1 d .
H16A H 0.6978 0.6072 0.2277 0.015 Uiso 1 1 d R
H16B H 0.6856 0.6137 0.3071 0.015 Uiso 1 1 d R
O17 O 0.7858(5) 1.00017(19) 0.0027(2) 0.0099(9) Uani 1 1 d U
H17C H 0.8086 0.9728 -0.0327 0.012 Uiso 1 1 d R
H17D H 0.8373 1.0417 0.0010 0.012 Uiso 1 1 d R
O18 O 0.4937(5) 0.89415(18) -0.0228(2) 0.0154(10) Uani 1 1 d .
H18A H 0.4480 0.8703 -0.0645 0.018 Uiso 1 1 d R
H18B H 0.4965 0.8732 0.0200 0.018 Uiso 1 1 d R
O19 O 0.0435(5) 0.92825(19) 0.1394(2) 0.0169(10) Uani 1 1 d .
H19A H -0.0181 0.9237 0.1751 0.020 Uiso 1 1 d R
H19B H -0.0287 0.9474 0.0975 0.020 Uiso 1 1 d R

loop_
_atom_site_aniso_label
_atom_site_aniso_U_11
_atom_site_aniso_U_22
_atom_site_aniso_U_33
_atom_site_aniso_U_23
_atom_site_aniso_U_13
_atom_site_aniso_U_12
Gd1 0.01002(16) 0.00766(17) 0.00856(18) 0.00065(13) 0.00548(12) -0.00002(12)
Co1 0.0121(4) 0.0083(4) 0.0092(5) 0.0001(3) 0.0064(4) 0.0018(3)
Co2 0.0109(6) 0.0079(5) 0.0079(6) -0.0005(5) 0.0069(5) -0.0023(4)
C1 0.0090(15) 0.0103(15) 0.0095(15) -0.0001(10) 0.0030(10) -0.0008(9)
C2 0.006(3) 0.010(3) 0.007(3) -0.002(2) 0.000(2) -0.002(2)
C3 0.0092(15) 0.0099(15) 0.0099(15) 0.0006(10) 0.0022(10) -0.0007(9)
C4 0.005(3) 0.009(3) 0.013(3) 0.006(3) 0.003(3) 0.001(2)
C5 0.015(3) 0.009(3) 0.015(4) -0.003(3) 0.006(3) 0.000(2)
C6 0.0108(15) 0.0105(15) 0.0112(15) 0.0011(10) 0.0029(10) -0.0014(9)
C7 0.018(3) 0.013(3) 0.011(3) -0.002(3) 0.006(3) -0.007(3)
C8 0.008(3) 0.010(3) 0.010(3) -0.002(3) 0.000(3) 0.001(2)
C9 0.0064(14) 0.0077(15) 0.0073(15) -0.0002(10) 0.0016(10) -0.0002(9)
C10 0.005(3) 0.014(3) 0.009(3) -0.001(3) 0.003(2) 0.003(2)
C11 0.005(3) 0.014(3) 0.006(3) 0.001(3) 0.001(2) 0.004(2)
C12 0.0065(14) 0.0069(14) 0.0060(15) 0.0001(9) 0.0014(10) 0.0006(9)
C13 0.013(3) 0.004(3) 0.009(3) 0.001(2) 0.004(3) -0.001(2)
C14 0.0090(15) 0.0100(15) 0.0095(15) -0.0004(10) 0.0022(10) -0.0002(9)
C15 0.0112(15) 0.0103(15) 0.0113(15) -0.0007(10) 0.0023(10) -0.0005(9)
C16 0.012(3) 0.013(3) 0.012(3) 0.004(3) 0.003(3) -0.001(2)
C17 0.0101(15) 0.0106(15) 0.0098(15) -0.0001(10) 0.0041(10) -0.0004(9)
C18 0.016(3) 0.011(3) 0.015(4) -0.005(3) 0.011(3) -0.005(2)
C19 0.008(3) 0.014(3) 0.010(3) -0.002(3) 0.005(3) 0.000(3)
C20 0.0122(15) 0.0134(16) 0.0129(16) -0.0001(10) 0.0048(10) -0.0002(10)
O1 0.026(2) 0.0057(19) 0.008(2) -0.0026(17) 0.0095(19) -0.0074(17)
O2 0.017(2) 0.008(2) 0.010(2) 0.0017(18) 0.0063(19) -0.0060(17)
O3 0.015(2) 0.011(2) 0.008(2) -0.0009(18) 0.0050(18) -0.0034(17)
O4 0.012(2) 0.014(2) 0.006(2) 0.0009(18) 0.0066(18) 0.0011(17)
O5 0.022(2) 0.012(2) 0.012(2) 0.0044(19) 0.009(2) 0.0024(18)
O6 0.014(2) 0.011(2) 0.011(2) 0.0008(18) 0.0085(18) -0.0012(17)
O7 0.010(2) 0.013(2) 0.011(2) -0.0011(19) 0.0054(18) -0.0037(16)
O8 0.013(2) 0.012(2) 0.010(2) 0.0028(18) 0.0079(18) -0.0007(16)
O9 0.011(2) 0.019(2) 0.029(3) 0.011(2) 0.006(2) 0.0011(18)
O10 0.011(2) 0.009(2) 0.020(3) 0.0038(19) 0.0096(19) -0.0008(17)
O11 0.014(2) 0.012(2) 0.009(2) 0.0009(18) 0.0050(19) -0.0003(17)
O12 0.019(2) 0.010(2) 0.008(2) 0.0025(19) 0.0006(19) 0.0040(18)
O13 0.017(2) 0.0039(19) 0.017(3) 0.0001(18) 0.012(2) -0.0011(16)
O14 0.036(3) 0.016(2) 0.027(3) -0.009(2) 0.024(2) -0.011(2)
O15 0.014(2) 0.015(2) 0.022(3) 0.006(2) 0.0065(19) -0.0017(18)
O16 0.011(2) 0.020(2) 0.009(2) -0.0011(19) 0.0059(18) -0.0018(17)
O17 0.0107(11) 0.0090(12) 0.0106(12) -0.0001(9) 0.0038(9) -0.0005(9)
O18 0.028(2) 0.011(2) 0.011(2) -0.0029(18) 0.011(2) -0.0069(18)
O19 0.021(2) 0.019(2) 0.014(3) 0.0067(19) 0.010(2) 0.0084(19)

loop_
_atom_type_symbol
_atom_type_description
_atom_type_scat_dispersion_real
_atom_type_scat_dispersion_imag
_atom_type_scat_source
C C 0.0033 0.0016 'International Tables Vol C Tables 4.2.6.8 and 6.1.1.4'
H H 0.0000 0.0000 'International Tables Vol C Tables 4.2.6.8 and 6.1.1.4'
Co Co 0.3494 0.9721 'International Tables Vol C Tables 4.2.6.8 and 6.1.1.4'
Gd Gd -0.1653 3.9035 'International Tables Vol C Tables 4.2.6.8 and 6.1.1.4'
O O 0.0106 0.0060 'International Tables Vol C Tables 4.2.6.8 and 6.1.1.4'

loop_
_geom_angle_atom_site_label_1
_geom_angle_atom_site_label_2
_geom_angle_atom_site_label_3
_geom_angle
_geom_angle_site_symmetry_1
_geom_angle_site_symmetry_3
O13 Gd1 O6 138.46(12) 4_576 4_575
O13 Gd1 O3 136.62(13) 4_576 .
O6 Gd1 O3 77.65(13) 4_575 .
O13 Gd1 O4 82.35(13) 4_576 .
O6 Gd1 O4 75.46(13) 4_575 .
O3 Gd1 O4 87.91(13) . .
O13 Gd1 O11 124.68(13) 4_576 .
O6 Gd1 O11 82.37(13) 4_575 .
O3 Gd1 O11 72.21(13) . .
O4 Gd1 O11 152.97(12) . .
O13 Gd1 O19 73.61(12) 4_576 .
O6 Gd1 O19 146.18(13) 4_575 .
O3 Gd1 O19 80.98(12) . .
O4 Gd1 O19 129.74(13) . .
O11 Gd1 O19 66.20(13) . .
O13 Gd1 O10 70.01(12) 4_576 .
O6 Gd1 O10 68.71(12) 4_575 .
O3 Gd1 O10 139.90(12) . .
O4 Gd1 O10 63.41(13) . .
O11 Gd1 O10 122.10(13) . .
O19 Gd1 O10 138.73(13) . .
O13 Gd1 O1 76.81(13) 4_576 .
O6 Gd1 O1 119.93(13) 4_575 .
O3 Gd1 O1 61.50(12) . .
O4 Gd1 O1 61.86(12) . .
O11 Gd1 O1 119.51(12) . .
O19 Gd1 O1 69.89(13) . .
O10 Gd1 O1 118.39(13) . .
O13 Gd1 O8 79.64(13) 4_576 .
O6 Gd1 O8 84.63(12) 4_575 .
O3 Gd1 O8 137.56(13) . .
O4 Gd1 O8 124.50(12) . .
O11 Gd1 O8 67.38(12) . .
O19 Gd1 O8 94.01(12) . .
O10 Gd1 O8 61.09(12) . .
O1 Gd1 O8 154.42(11) . .
O15 Co1 O16 100.09(16) . .
O15 Co1 O7 104.49(16) . 4_575
O16 Co1 O7 90.77(15) . 4_575
O15 Co1 O4 141.25(15) . .
O16 Co1 O4 99.92(15) . .
O7 Co1 O4 108.07(15) 4_575 .
O15 Co1 O10 88.39(15) . .
O16 Co1 O10 170.84(15) . .
O7 Co1 O10 83.71(15) 4_575 .
O4 Co1 O10 75.03(14) . .
O15 Co1 O5 88.75(16) . .
O16 Co1 O5 85.27(15) . .
O7 Co1 O5 166.66(15) 4_575 .
O4 Co1 O5 60.33(14) . .
O10 Co1 O5 98.47(15) . .
O18 Co2 O18 180.0(2) . 3_675
O18 Co2 O17 88.55(14) . .
O18 Co2 O17 91.45(14) 3_675 .
O18 Co2 O17 91.45(14) . 3_675
O18 Co2 O17 88.55(14) 3_675 3_675
O17 Co2 O17 180.0(2) . 3_675
O18 Co2 O2 88.11(15) . 3_675
O18 Co2 O2 91.89(15) 3_675 3_675
O17 Co2 O2 87.31(14) . 3_675
O17 Co2 O2 92.69(14) 3_675 3_675
O18 Co2 O2 91.89(15) . .
O18 Co2 O2 88.11(15) 3_675 .
O17 Co2 O2 92.69(14) . .
O17 Co2 O2 87.31(14) 3_675 .
O2 Co2 O2 180.00(18) 3_675 .
O1 C1 C6 123.3(5) . .
O1 C1 C2 116.6(5) . .
C6 C1 C2 120.1(5) . .
C3 C2 C1 118.2(5) . .
C3 C2 C9 117.7(5) . .
C1 C2 C9 124.0(5) . .
C2 C3 C4 123.2(5) . .
C2 C3 H3 118.4 . .
C4 C3 H3 118.4 . .
C3 C4 C5 117.8(6) . .
C3 C4 C10 118.6(5) . .
C5 C4 C10 123.5(5) . .
C6 C5 C4 121.2(5) . .
C6 C5 H5 119.4 . .
C4 C5 H5 119.4 . .
C1 C6 C5 119.5(5) . .
C1 C6 H6 120.3 . .
C5 C6 H6 120.3 . .
O1 C7 C8 107.6(4) . .
O1 C7 H7A 110.2 . .
C8 C7 H7A 110.2 . .
O1 C7 H7B 110.2 . .
C8 C7 H7B 110.2 . .
H7A C7 H7B 108.5 . .
O2 C8 O3 124.9(5) . .
O2 C8 C7 116.8(5) . .
O3 C8 C7 118.3(5) . .
O5 C9 O4 118.5(5) . .
O5 C9 C2 120.3(5) . .
O4 C9 C2 121.1(5) . .
O7 C10 O6 124.8(5) . .
O7 C10 C4 118.3(5) . .
O6 C10 C4 116.9(5) . .
O8 C11 C12 116.1(5) . .
O8 C11 C16 123.4(5) . .
C12 C11 C16 120.4(5) . .
C13 C12 C11 119.2(5) . .
C13 C12 C19 119.5(5) . .
C11 C12 C19 121.0(5) . .
C12 C13 C14 120.7(5) . .
C12 C13 H13 119.6 . .
C14 C13 H13 119.6 . .
C15 C14 C13 118.5(5) . .
C15 C14 C20 120.6(5) . .
C13 C14 C20 120.7(5) . .
C16 C15 C14 122.2(5) . .
C16 C15 H15 118.9 . .
C14 C15 H15 118.9 . .
C15 C16 C11 118.8(5) . .
C15 C16 H16 120.6 . .
C11 C16 H16 120.6 . .
O8 C17 C18 111.1(4) . .
O8 C17 H17A 109.4 . .
C18 C17 H17A 109.4 . .
O8 C17 H17B 109.4 . .
C18 C17 H17B 109.4 . .
H17A C17 H17B 108.0 . .
O9 C18 O10 124.9(6) . .
O9 C18 C17 119.3(5) . .
O10 C18 C17 115.8(5) . .
O12 C19 O11 123.5(5) . .
O12 C19 C12 120.1(5) . .
O11 C19 C12 116.4(5) . .
O14 C20 O13 124.3(5) . .
O14 C20 C14 117.9(5) . .
O13 C20 C14 117.8(5) . .
C1 O1 C7 118.1(4) . .
C1 O1 Gd1 125.1(3) . .
C7 O1 Gd1 115.4(3) . .
C8 O2 Co2 122.5(4) . .
C8 O3 Gd1 125.2(3) . .
C9 O4 Co1 92.8(3) . .
C9 O4 Gd1 126.0(3) . .
Co1 O4 Gd1 108.81(16) . .
C9 O5 Co1 87.8(3) . .
C10 O6 Gd1 147.3(3) . 4_576
C10 O7 Co1 120.9(4) . 4_576
C11 O8 C17 115.9(4) . .
C11 O8 Gd1 113.6(3) . .
C17 O8 Gd1 109.1(3) . .
C18 O10 Co1 133.0(4) . .
C18 O10 Gd1 122.4(3) . .
Co1 O10 Gd1 103.79(14) . .
C19 O11 Gd1 135.3(3) . .
C20 O13 Gd1 139.8(3) . 4_575
Co1 O15 H15A 117.2 . .
Co1 O15 H15B 116.3 . .
H15A O15 H15B 114.2 . .
Co1 O16 H16A 117.4 . .
Co1 O16 H16B 119.1 . .
H16A O16 H16B 115.4 . .
Co2 O17 H17C 112.0 . .
Co2 O17 H17D 116.3 . .
H17C O17 H17D 109.9 . .
Co2 O18 H18A 132.2 . .
Co2 O18 H18B 106.6 . .
H18A O18 H18B 115.8 . .
Gd1 O19 H19A 101.8 . .
Gd1 O19 H19B 121.6 . .
H19A O19 H19B 110.0 . .

loop_
_geom_bond_atom_site_label_1
_geom_bond_atom_site_label_2
_geom_bond_distance
_geom_bond_site_symmetry_2
Gd1 O13 2.326(4) 4_576
Gd1 O6 2.332(4) 4_575
Gd1 O3 2.371(4) .
Gd1 O4 2.427(4) .
Gd1 O11 2.428(4) .
Gd1 O19 2.455(4) .
Gd1 O10 2.524(3) .
Gd1 O1 2.626(4) .
Gd1 O8 2.638(4) .
Co1 O15 2.005(4) .
Co1 O16 2.032(4) .
Co1 O7 2.033(4) 4_575
Co1 O4 2.111(4) .
Co1 O10 2.163(4) .
Co1 O5 2.244(4) .
Co2 O18 2.064(4) .
Co2 O18 2.064(4) 3_675
Co2 O17 2.124(3) .
Co2 O17 2.124(3) 3_675
Co2 O2 2.166(4) 3_675
Co2 O2 2.166(4) .
C1 O1 1.376(7) .
C1 C6 1.387(8) .
C1 C2 1.415(7) .
C2 C3 1.374(8) .
C2 C9 1.489(7) .
C3 C4 1.377(8) .
C3 H3 0.9300 .
C4 C5 1.397(7) .
C4 C10 1.489(8) .
C5 C6 1.393(8) .
C5 H5 0.9300 .
C6 H6 0.9300 .
C7 O1 1.440(6) .
C7 C8 1.515(8) .
C7 H7A 0.9700 .
C7 H7B 0.9700 .
C8 O2 1.257(6) .
C8 O3 1.268(6) .
C9 O5 1.257(6) .
C9 O4 1.293(7) .
C10 O7 1.266(7) .
C10 O6 1.269(6) .
C11 O8 1.399(7) .
C11 C12 1.403(7) .
C11 C16 1.404(8) .
C12 C13 1.386(8) .
C12 C19 1.504(8) .
C13 C14 1.412(7) .
C13 H13 0.9300 .
C14 C15 1.383(8) .
C14 C20 1.495(8) .
C15 C16 1.376(8) .
C15 H15 0.9300 .
C16 H16 0.9300 .
C17 O8 1.451(6) .
C17 C18 1.507(9) .
C17 H17A 0.9700 .
C17 H17B 0.9700 .
C18 O9 1.256(6) .
C18 O10 1.262(7) .
C19 O12 1.250(7) .
C19 O11 1.273(7) .
C20 O14 1.244(6) .
C20 O13 1.286(6) .
O6 Gd1 2.332(4) 4_576
O7 Co1 2.033(4) 4_576
O13 Gd1 2.326(4) 4_575
O15 H15A 0.8774 .
O15 H15B 0.8582 .
O16 H16A 0.8631 .
O16 H16B 0.8665 .
O17 H17C 0.8752 .
O17 H17D 0.8873 .
O18 H18A 0.8662 .
O18 H18B 0.8638 .
O19 H19A 0.8914 .
O19 H19B 0.8797 .

loop_
_geom_torsion_atom_site_label_1
_geom_torsion_atom_site_label_2
_geom_torsion_atom_site_label_3
_geom_torsion_atom_site_label_4
_geom_torsion
_geom_torsion_site_symmetry_1
_geom_torsion_site_symmetry_4
O1 C1 C2 C3 -173.7(5) . .
C6 C1 C2 C3 4.0(8) . .
O1 C1 C2 C9 4.9(8) . .
C6 C1 C2 C9 -177.4(5) . .
C1 C2 C3 C4 -2.6(8) . .
C9 C2 C3 C4 178.7(5) . .
C2 C3 C4 C5 -0.5(8) . .
C2 C3 C4 C10 -178.6(5) . .
C3 C4 C5 C6 2.2(8) . .
C10 C4 C5 C6 -179.8(5) . .
O1 C1 C6 C5 175.2(5) . .
C2 C1 C6 C5 -2.4(8) . .
C4 C5 C6 C1 -0.8(8) . .
O1 C7 C8 O2 -178.8(5) . .
O1 C7 C8 O3 2.3(7) . .
C3 C2 C9 O5 -0.8(8) . .
C1 C2 C9 O5 -179.4(5) . .
C3 C2 C9 O4 175.0(5) . .
C1 C2 C9 O4 -3.6(8) . .
C3 C4 C10 O7 166.9(5) . .
C5 C4 C10 O7 -11.0(8) . .
C3 C4 C10 O6 -11.3(7) . .
C5 C4 C10 O6 170.7(5) . .
O8 C11 C12 C13 179.9(5) . .
C16 C11 C12 C13 0.1(8) . .
O8 C11 C12 C19 5.6(7) . .
C16 C11 C12 C19 -174.2(5) . .
C11 C12 C13 C14 -0.8(8) . .
C19 C12 C13 C14 173.6(5) . .
C12 C13 C14 C15 0.9(8) . .
C12 C13 C14 C20 -174.5(5) . .
C13 C14 C15 C16 -0.3(8) . .
C20 C14 C15 C16 175.1(5) . .
C14 C15 C16 C11 -0.4(8) . .
O8 C11 C16 C15 -179.3(5) . .
C12 C11 C16 C15 0.5(8) . .
O8 C17 C18 O9 -159.4(5) . .
O8 C17 C18 O10 20.6(7) . .
C13 C12 C19 O12 54.8(7) . .
C11 C12 C19 O12 -130.9(6) . .
C13 C12 C19 O11 -123.1(6) . .
C11 C12 C19 O11 51.2(7) . .
C15 C14 C20 O14 12.5(8) . .
C13 C14 C20 O14 -172.3(5) . .
C15 C14 C20 O13 -165.9(5) . .
C13 C14 C20 O13 9.3(8) . .
C6 C1 O1 C7 31.5(7) . .
C2 C1 O1 C7 -150.9(5) . .
C6 C1 O1 Gd1 -134.4(4) . .
C2 C1 O1 Gd1 43.2(6) . .
C8 C7 O1 C1 166.8(4) . .
C8 C7 O1 Gd1 -25.9(5) . .
O13 Gd1 O1 C1 26.9(4) 4_576 .
O6 Gd1 O1 C1 -111.8(4) 4_575 .
O3 Gd1 O1 C1 -165.4(4) . .
O4 Gd1 O1 C1 -61.4(4) . .
O11 Gd1 O1 C1 149.5(4) . .
O19 Gd1 O1 C1 104.1(4) . .
O10 Gd1 O1 C1 -31.3(4) . .
O8 Gd1 O1 C1 50.4(5) . .
O13 Gd1 O1 C7 -139.3(3) 4_576 .
O6 Gd1 O1 C7 81.9(4) 4_575 .
O3 Gd1 O1 C7 28.3(3) . .
O4 Gd1 O1 C7 132.4(4) . .
O11 Gd1 O1 C7 -16.7(4) . .
O19 Gd1 O1 C7 -62.2(3) . .
O10 Gd1 O1 C7 162.4(3) . .
O8 Gd1 O1 C7 -115.9(4) . .
O3 C8 O2 Co2 26.3(7) . .
C7 C8 O2 Co2 -152.5(4) . .
O18 Co2 O2 C8 -39.6(4) . .
O18 Co2 O2 C8 140.4(4) 3_675 .
O17 Co2 O2 C8 -128.3(4) . .
O17 Co2 O2 C8 51.7(4) 3_675 .
O2 Co2 O2 C8 151(100) 3_675 .
O2 C8 O3 Gd1 -150.7(4) . .
C7 C8 O3 Gd1 28.0(7) . .
O13 Gd1 O3 C8 -12.5(5) 4_576 .
O6 Gd1 O3 C8 -164.6(5) 4_575 .
O4 Gd1 O3 C8 -89.1(4) . .
O11 Gd1 O3 C8 109.5(4) . .
O19 Gd1 O3 C8 41.7(4) . .
O10 Gd1 O3 C8 -131.4(4) . .
O1 Gd1 O3 C8 -30.2(4) . .
O8 Gd1 O3 C8 127.8(4) . .
O5 C9 O4 Co1 7.2(5) . .
C2 C9 O4 Co1 -168.6(4) . .
O5 C9 O4 Gd1 123.0(4) . .
C2 C9 O4 Gd1 -52.9(6) . .
O15 Co1 O4 C9 37.3(4) . .
O16 Co1 O4 C9 -82.8(3) . .
O7 Co1 O4 C9 -176.9(3) 4_575 .
O10 Co1 O4 C9 105.0(3) . .
O5 Co1 O4 C9 -4.1(3) . .
O15 Co1 O4 Gd1 -92.3(3) . .
O16 Co1 O4 Gd1 147.52(15) . .
O7 Co1 O4 Gd1 53.43(18) 4_575 .
O10 Co1 O4 Gd1 -24.65(15) . .
O5 Co1 O4 Gd1 -133.8(2) . .
O13 Gd1 O4 C9 -14.1(4) 4_576 .
O6 Gd1 O4 C9 -158.7(4) 4_575 .
O3 Gd1 O4 C9 123.6(4) . .
O11 Gd1 O4 C9 165.5(4) . .
O19 Gd1 O4 C9 47.1(4) . .
O10 Gd1 O4 C9 -85.5(4) . .
O1 Gd1 O4 C9 65.0(4) . .
O8 Gd1 O4 C9 -85.9(4) . .
O13 Gd1 O4 Co1 94.14(16) 4_576 .
O6 Gd1 O4 Co1 -50.46(15) 4_575 .
O3 Gd1 O4 Co1 -128.24(16) . .
O11 Gd1 O4 Co1 -86.3(3) . .
O19 Gd1 O4 Co1 155.32(14) . .
O10 Gd1 O4 Co1 22.71(14) . .
O1 Gd1 O4 Co1 173.23(19) . .
O8 Gd1 O4 Co1 22.3(2) . .
O4 C9 O5 Co1 -6.8(5) . .
C2 C9 O5 Co1 169.1(5) . .
O15 Co1 O5 C9 -151.3(3) . .
O16 Co1 O5 C9 108.4(3) . .
O7 Co1 O5 C9 35.3(8) 4_575 .
O4 Co1 O5 C9 4.2(3) . .
O10 Co1 O5 C9 -63.1(3) . .
O7 C10 O6 Gd1 34.4(10) . 4_576
C4 C10 O6 Gd1 -147.5(5) . 4_576
O6 C10 O7 Co1 -0.3(7) . 4_576
C4 C10 O7 Co1 -178.4(3) . 4_576
C12 C11 O8 C17 166.0(5) . .
C16 C11 O8 C17 -14.2(7) . .
C12 C11 O8 Gd1 -66.6(5) . .
C16 C11 O8 Gd1 113.3(5) . .
C18 C17 O8 C11 84.9(6) . .
C18 C17 O8 Gd1 -44.8(5) . .
O13 Gd1 O8 C11 -166.5(3) 4_576 .
O6 Gd1 O8 C11 -25.1(3) 4_575 .
O3 Gd1 O8 C11 40.0(4) . .
O4 Gd1 O8 C11 -93.3(3) . .
O11 Gd1 O8 C11 58.9(3) . .
O19 Gd1 O8 C11 121.0(3) . .
O10 Gd1 O8 C11 -93.7(3) . .
O1 Gd1 O8 C11 170.3(3) . .
O13 Gd1 O8 C17 -35.5(3) 4_576 .
O6 Gd1 O8 C17 105.9(3) 4_575 .
O3 Gd1 O8 C17 170.9(3) . .
O4 Gd1 O8 C17 37.6(3) . .
O11 Gd1 O8 C17 -170.2(3) . .
O19 Gd1 O8 C17 -108.1(3) . .
O10 Gd1 O8 C17 37.2(3) . .
O1 Gd1 O8 C17 -58.7(4) . .
O9 C18 O10 Co1 5.9(9) . .
C17 C18 O10 Co1 -174.1(4) . .
O9 C18 O10 Gd1 -162.0(4) . .
C17 C18 O10 Gd1 18.1(7) . .
O15 Co1 O10 C18 -1.8(5) . .
O16 Co1 O10 C18 156.1(9) . .
O7 Co1 O10 C18 102.9(5) 4_575 .
O4 Co1 O10 C18 -146.4(6) . .
O5 Co1 O10 C18 -90.3(5) . .
O15 Co1 O10 Gd1 167.60(18) . .
O16 Co1 O10 Gd1 -34.5(11) . .
O7 Co1 O10 Gd1 -87.63(16) 4_575 .
O4 Co1 O10 Gd1 23.01(15) . .
O5 Co1 O10 Gd1 79.10(16) . .
O13 Gd1 O10 C18 58.0(4) 4_576 .
O6 Gd1 O10 C18 -126.8(5) 4_575 .
O3 Gd1 O10 C18 -161.8(4) . .
O4 Gd1 O10 C18 149.3(5) . .
O11 Gd1 O10 C18 -61.2(5) . .
O19 Gd1 O10 C18 28.4(5) . .
O1 Gd1 O10 C18 119.8(4) . .
O8 Gd1 O10 C18 -31.0(4) . .
O13 Gd1 O10 Co1 -112.9(2) 4_576 .
O6 Gd1 O10 Co1 62.35(16) 4_575 .
O3 Gd1 O10 Co1 27.3(3) . .
O4 Gd1 O10 Co1 -21.55(14) . .
O11 Gd1 O10 Co1 127.99(16) . .
O19 Gd1 O10 Co1 -142.45(17) . .
O1 Gd1 O10 Co1 -51.11(19) . .
O8 Gd1 O10 Co1 158.1(2) . .
O12 C19 O11 Gd1 146.5(4) . .
C12 C19 O11 Gd1 -35.6(7) . .
O13 Gd1 O11 C19 -68.7(5) 4_576 .
O6 Gd1 O11 C19 77.0(5) 4_575 .
O3 Gd1 O11 C19 156.4(5) . .
O4 Gd1 O11 C19 111.9(5) . .
O19 Gd1 O11 C19 -115.8(5) . .
O10 Gd1 O11 C19 18.1(5) . .
O1 Gd1 O11 C19 -162.8(5) . .
O8 Gd1 O11 C19 -10.3(5) . .
O14 C20 O13 Gd1 -23.1(10) . 4_575
C14 C20 O13 Gd1 155.3(4) . 4_575
